data_9004598
loop_
_publ_author_name
'Krivovichev, S. V.'
'Burns, P. C.'

_publ_section_title
;
 The crystal chemistry of uranyl molybdates. II. the crystal structure
 of iriginite
;
_journal_name_full 'The Canadian Mineralogist'
_journal_page_first 847
_journal_page_last 851
_journal_paper_doi 10.2113/gscanmin.38.4.847
_journal_volume 38
_journal_year 2000
_chemical_formula_sum 'H6 Mo2 O12 U'
_chemical_name_mineral Iriginite
_space_group_IT_number 57
_symmetry_space_group_name_Hall '-P 2c 2b'
_symmetry_space_group_name_H-M 'P b c m'
_cell_angle_alpha 90
_cell_angle_beta 90
_cell_angle_gamma 90
_cell_formula_units_Z 4
_cell_length_a 6.705
_cell_length_b 12.731
_cell_length_c 11.524
_cell_volume 983.704
_database_code_amcsd 0005691
_exptl_crystal_density_diffrn 4.240
_cod_original_formula_sum 'U Mo2 O12 H6'
_cod_database_code 9004598

loop_
_space_group_symop_operation_xyz
x,y,z
x,1/2-y,1/2+z
-x,1/2+y,1/2-z
-x,1/2+y,z
x,1/2-y,-z
x,y,1/2-z
-x,-y,1/2+z
-x,-y,-z

loop_
_atom_site_aniso_label
_atom_site_aniso_U_11
_atom_site_aniso_U_22
_atom_site_aniso_U_33
_atom_site_aniso_U_12
_atom_site_aniso_U_13
_atom_site_aniso_U_23
U 0.01380 0.02470 0.00850 -0.00050 0.00000 0.00000
Mo 0.01380 0.03290 0.00850 0.00210 0.00050 -0.00030
O(1) 0.04300 0.02100 0.03500 -0.00200 0.00000 0.00000
O(2) 0.03900 0.01600 0.04700 0.00100 0.00000 0.00000
O(3) 0.01900 0.04900 0.01700 0.00000 0.00900 0.00200
O(4) 0.01700 0.02700 0.01300 0.00000 0.00700 0.00500
O(5) 0.02700 0.04600 0.01000 -0.00600 0.00000 0.00000
Wat(6) 0.04100 0.01600 0.02100 -0.00700 0.00100 0.00000
O(7) 0.04600 0.03100 0.01900 0.00800 0.00200 -0.00800
Wat(8) 0.02900 0.04100 0.08000 0.00000 0.00000 0.01500

loop_
_atom_site_label
_atom_site_fract_x
_atom_site_fract_y
_atom_site_fract_z
_atom_site_U_iso_or_equiv
_atom_site_type_symbol
_atom_site_attached_hydrogens
U 0.70160 0.49398 0.25000 0.01570 U 0
Mo 0.16840 0.46925 0.09234 0.01840 Mo 0
O(1) 0.68800 0.35400 0.25000 0.03300 O 0
O(2) 0.70600 0.63300 0.25000 0.03400 O 0
O(3) 0.41500 0.49750 0.12660 0.02800 O 0
O(4) 0.14600 0.50980 -0.06440 0.01900 O 0
O(5) 0.05500 0.48000 0.25000 0.02800 O 0
Wat(6) 0.14000 0.65560 0.12120 0.02600 O 2
O(7) 0.16900 0.33690 0.08190 0.03200 O 0
Wat(8) 0.44800 0.75000 0.00000 0.05000 O 2

loop_
_cod_changelog_entry_id
_cod_changelog_entry_author
_cod_changelog_entry_date
_cod_changelog_entry_text
1
;cod-tools version 3.8.0
Id: cif_guess_AMCSD_atom_types 9581 2023-05-17 12:35:41Z saulius
;
2023-05-23T09:15:56+03:00
;Derived atom types and hydrogen counts
from atom names that follow the AMCSD naming convention
(Wat == water, O-H == hydroxyl).
;

loop_
_cod_related_entry_id
_cod_related_entry_database
_cod_related_entry_code
1 AMCSD 0005691
